data_4328043
loop_
_publ_author_name
'Fangfang Pan'
'Ruimin Wang'
'Ulli Englert'

_publ_contact_author_address
;
      Institut fuer Anorganische Chemie
      RWTH Aachen
      Landoltweg 1
      52074 Aachen
      Germany
;
_publ_contact_author_email ullrich.englert@ac.rwth-aachen.de
_publ_contact_author_fax 0049-241-8092288
_publ_contact_author_name 'Ulli Englert'
_publ_contact_author_phone 0049-241-8094666
_publ_section_title
;
 Switching from Bonding to Nonbonding: Temperature-Dependent Metal
 Coordination in a Zinc(II) Sulfadiazine Complex
;
_journal_name_full 'Inorganic Chemistry'
_journal_page_first 769
_journal_page_last 771
_journal_paper_doi 10.1021/ic202303c
_journal_volume 51
_journal_year 2012
_chemical_formula_moiety 'C20 H24 N10 O4 S2 Zn'
_chemical_formula_sum 'C20 H24 N10 O4 S2 Zn'
_chemical_formula_weight 597.98
_space_group_IT_number 33
_symmetry_cell_setting orthorhombic
_symmetry_space_group_name_Hall 'P 2c -2n'
_symmetry_space_group_name_H-M 'P n a 21'
_audit_conform_dict_location ftp://ftp.iucr.org/pub/cif_core.dic
_audit_conform_dict_name cif_core.dic
_audit_conform_dict_version 2.3
_audit_creation_date '19-Oct-10 T09:25:19-00:00'
_audit_creation_method 'XD routine XDCIF'
_cell_angle_alpha 90
_cell_angle_beta 90
_cell_angle_gamma 90
_cell_formula_units_Z 4
_cell_length_a 13.6653(6)
_cell_length_b 12.8420(6)
_cell_length_c 14.0734(7)
_cell_measurement_reflns_used 9796
_cell_measurement_temperature 100(2)
_cell_measurement_theta_max 58.9781
_cell_measurement_theta_min 2.6137
_cell_volume 2469.7(2)
_computing_cell_refinement 'SAINT software (Bruker AXS, 2004)'
_computing_data_collection 'APEX2 (Bruker AXS, 2008)'
_computing_data_reduction 'SAINT software (Bruker AXS, 2004)'
_computing_molecular_graphics 'Volkov et al, (2006)'
_computing_publication_material 'Volkov et al, (2006)'
_computing_structure_refinement 'Volkov et al, (2006)'
_computing_structure_solution 'SHELXS-97 (Sheldrick, 2008)'
_diffrn_ambient_temperature 100(2)
_diffrn_measured_fraction_theta_full 0.993
_diffrn_measured_fraction_theta_max 0.993
_diffrn_measurement_device_type 'Bruker-AXS Kappa Mach3 APEX-II'
_diffrn_measurement_method 'CCD \f- and \w-scans'
_diffrn_radiation_monochromator 'Incoatec Helios mirrors'
_diffrn_radiation_source '0.2 x 2mm^2^ focus rotating anode'
_diffrn_radiation_type MoK\a
_diffrn_radiation_wavelength 0.71073
_diffrn_reflns_av_R_equivalents 0.0372
_diffrn_reflns_av_sigmaI/netI 0.0236
_diffrn_reflns_limit_h_max 33
_diffrn_reflns_limit_h_min -28
_diffrn_reflns_limit_k_max 31
_diffrn_reflns_limit_k_min -31
_diffrn_reflns_limit_l_max 32
_diffrn_reflns_limit_l_min -34
_diffrn_reflns_number 677749
_diffrn_reflns_theta_full 60.50
_diffrn_reflns_theta_max 60.50
_diffrn_reflns_theta_min 2.15
_exptl_absorpt_coefficient_mu 1.214
_exptl_absorpt_correction_T_max 0.7431
_exptl_absorpt_correction_T_min 0.6081
_exptl_absorpt_correction_type multi-scan
_exptl_absorpt_process_details SADABS
_exptl_crystal_colour colorless
_exptl_crystal_density_diffrn 1.608
_exptl_crystal_description prism
_exptl_crystal_F_000 1232
_exptl_crystal_size_max 0.46
_exptl_crystal_size_mid 0.41
_exptl_crystal_size_min 0.26
_refine_diff_density_max 0.312
_refine_diff_density_min -0.299
_refine_diff_density_rms 0.102
_refine_ls_extinction_method none
_refine_ls_goodness_of_fit_ref 1.0628
_refine_ls_matrix_type full
_refine_ls_number_parameters 1328
_refine_ls_number_reflns 36655
_refine_ls_number_restraints 0
_refine_ls_R_factor_all 0.051
_refine_ls_R_factor_gt 0.027
_refine_ls_shift/su_max 0.00005
_refine_ls_structure_factor_coef Fsqd
_refine_ls_weighting_details
;    calc w2 = q/[s^2^(Fo^2^) + (0.04 P)^2^ + 0.00 P + 0.00 + 0.00 sin(th)]
     where P = (0.3333 Fo^2^ + 0.6667 Fc^2^)
           q = 1.0
;
_refine_ls_weighting_scheme calc
_refine_ls_wR_factor_ref 0.070
_reflns_number_gt 30689
_reflns_number_total 37159
_reflns_threshold_expression >2sigma(I)
_cod_data_source_file ic202303c_si_002_1.cif
_cod_data_source_block multi100
_cod_depositor_comments
;
 Adding the _atom_site_type_symbol data item.

 Antanas Vaitkus,
 2017-01-27

 Marking atom 'DUM0' as a dummy atom.

 Antanas Vaitkus,
 2017-01-27
;
_cod_database_code 4328043

loop_
_space_group_symop_id
_space_group_symop_operation_xyz
1 +X,+Y,+Z
2 -X,-Y,1/2+Z
3 1/2+X,1/2-Y,+Z
4 1/2-X,1/2+Y,1/2+Z

loop_
_atom_site_aniso_label
_atom_site_aniso_U_11
_atom_site_aniso_U_22
_atom_site_aniso_U_33
_atom_site_aniso_U_23
_atom_site_aniso_U_13
_atom_site_aniso_U_12
ZN(1) 0.01009(3) 0.01316(2) 0.01343(3) 0.00000(3) 0.00048(3) 0.00068(2)
S(1) 0.01068(4) 0.01358(4) 0.01536(4) -0.00180(3) 0.00271(3) 0.00052(3)
S(2) 0.00963(4) 0.01205(3) 0.00986(3) -0.00303(3) 0.00009(3) 0.00033(2)
O(1) 0.0167(2) 0.0196(2) 0.0156(2) -0.00017(17) -0.00002(18) 0.00001(18)
O(2) 0.0149(2) 0.0190(2) 0.0269(3) -0.0039(2) 0.0088(2) 0.00178(18)
O(3) 0.01478(19) 0.01734(17) 0.01284(18) -0.00027(14) 0.00158(16) -0.00314(15)
O(4) 0.0164(2) 0.01631(17) 0.01519(19) -0.00753(15) -0.00148(17) 0.00457(16)
N(1) 0.01111(15) 0.01285(13) 0.01434(16) -0.00155(12) 0.00143(13) -0.00177(12)
N(2) 0.01082(17) 0.01584(16) 0.0211(2) -0.00403(15) 0.00395(16) -0.00264(14)
N(3) 0.01046(14) 0.01426(13) 0.02065(19) -0.00316(16) 0.00130(18) -0.00034(11)
N(4) 0.0208(3) 0.01881(19) 0.0202(2) 0.00249(17) -0.00088(19) -0.00337(17)
N(5) 0.01713(19) 0.01252(13) 0.01032(15) -0.00115(11) -0.00034(14) -0.00049(13)
N(6) 0.01846(19) 0.01094(12) 0.01147(15) -0.00224(11) -0.00172(14) 0.00204(13)
N(7) 0.01287(15) 0.01022(11) 0.01063(14) -0.00291(10) -0.00087(12) 0.00032(10)
N(8) 0.01048(16) 0.01758(16) 0.01763(19) -0.00211(14) -0.00056(14) -0.00061(13)
N(9) 0.01257(17) 0.01774(16) 0.01569(18) -0.00076(13) -0.00043(14) 0.00219(14)
N(10) 0.01305(17) 0.01633(15) 0.01596(18) -0.00161(13) 0.00175(14) 0.00088(13)
C(1) 0.01014(15) 0.01305(13) 0.01395(16) -0.00145(11) 0.00144(13) -0.00156(11)
C(2) 0.01356(19) 0.01455(15) 0.0180(2) -0.00344(14) 0.00339(16) -0.00139(13)
C(3) 0.01350(19) 0.01678(17) 0.0194(2) -0.00377(15) 0.00429(17) 0.00045(14)
C(4) 0.01207(18) 0.01824(18) 0.0198(2) -0.00418(16) 0.00459(16) -0.00175(14)
C(5) 0.01220(16) 0.01394(13) 0.01436(19) -0.00199(12) -0.00012(14) -0.00058(11)
C(6) 0.01416(19) 0.01523(15) 0.01527(19) -0.00281(13) -0.00133(15) -0.00073(14)
C(7) 0.0156(2) 0.01666(17) 0.01436(18) -0.00116(14) -0.00185(15) -0.00074(15)
C(8) 0.01359(18) 0.01541(15) 0.01540(19) -0.00052(13) -0.00060(15) -0.00071(13)
C(9) 0.0166(2) 0.01626(16) 0.01616(19) -0.00156(14) -0.00178(16) -0.00343(15)
C(10) 0.0166(2) 0.01659(16) 0.01377(18) -0.00175(14) -0.00148(15) -0.00294(15)
C(11) 0.01103(14) 0.01019(11) 0.01069(16) -0.00211(9) -0.00031(11) 0.00013(9)
C(12) 0.0190(2) 0.01681(17) 0.01011(16) -0.00291(13) -0.00079(14) -0.00044(15)
C(13) 0.0200(2) 0.01517(16) 0.01336(18) -0.00611(14) -0.00126(16) 0.00059(15)
C(14) 0.0213(2) 0.01083(13) 0.01487(18) -0.00361(12) -0.00161(17) 0.00205(14)
C(15) 0.01015(14) 0.01056(11) 0.01261(14) -0.00140(11) -0.00072(12) -0.00012(10)
C(16) 0.01176(16) 0.01077(12) 0.01658(18) 0.00046(12) -0.00163(14) -0.00043(11)
C(17) 0.01164(16) 0.01263(13) 0.01667(18) 0.00086(13) -0.00100(15) -0.00177(12)
C(18) 0.01040(15) 0.01381(13) 0.01294(15) -0.00087(12) -0.00092(13) -0.00020(11)
C(19) 0.01102(17) 0.01212(13) 0.0223(2) -0.00153(14) -0.00167(16) 0.00085(12)
C(20) 0.01119(16) 0.01061(12) 0.0204(2) -0.00142(13) -0.00150(15) -0.00008(11)

loop_
_atom_site_label
_atom_site_type_symbol
_atom_site_fract_x
_atom_site_fract_y
_atom_site_fract_z
_atom_site_U_iso_or_equiv
_atom_site_occupancy
_atom_site_symmetry_multiplicity
_atom_site_calc_flag
ZN(1) Zn 0.242850(6) 0.419409(6) 0.920544 0.012 1 4 d
S(1) S 0.098411(9) 0.139547(9) 0.855657(16) 0.013 1 4 d
S(2) S 0.197632(9) 0.568825(8) 0.738674(14) 0.011 1 4 d
O(1) O 0.01937(6) 0.16068(6) 0.78893(5) 0.017 1 4 d
O(2) O 0.18889(6) 0.10451(6) 0.81128(7) 0.02 1 4 d
O(3) O 0.23735(5) 0.65879(5) 0.69117(5) 0.015 1 4 d
O(4) O 0.21920(5) 0.46890(5) 0.69592(5) 0.016 1 4 d
N(1) N 0.09944(4) 0.40216(4) 0.96399(4) 0.013 1 4 d
N(2) N -0.03521(4) 0.28430(4) 0.96156(5) 0.016 1 4 d
N(3) N 0.12730(4) 0.23575(4) 0.91871(5) 0.015 1 4 d
N(4) N -0.01086(6) -0.22668(5) 1.08911(5) 0.02 1 4 d
N(5) N 0.24507(4) 0.61050(4) 1.00092(4) 0.013 1 4 d
N(6) N 0.21976(5) 0.73933(4) 0.88104(4) 0.014 1 4 d
N(7) N 0.23290(4) 0.55794(3) 0.84776(4) 0.011 1 4 d
N(8) N -0.23580(4) 0.59982(4) 0.72936(5) 0.015 1 4 d
N(9) N 0.33543(4) 0.40053(4) 1.03164(4) 0.015 1 4 d
N(10) N 0.30511(4) 0.32136(4) 0.82354(4) 0.015 1 4 d
C(1) C 0.06032(4) 0.30624(4) 0.94830(4) 0.012 1 4 d
C(2) C 0.04012(4) 0.47823(4) 0.99432(5) 0.015 1 4 d
C(3) C -0.05901(5) 0.46193(5) 1.00729(5) 0.017 1 4 d
C(4) C -0.09359(5) 0.36210(5) 0.98932(5) 0.017 1 4 d
C(5) C 0.05804(4) 0.03709(4) 0.92845(4) 0.014 1 4 d
C(6) C 0.08266(4) 0.03345(4) 1.02483(4) 0.015 1 4 d
C(7) C 0.05634(5) -0.05275(4) 1.07883(4) 0.016 1 4 d
C(8) C 0.00740(4) -0.13760(4) 1.03722(4) 0.015 1 4 d
C(9) C -0.01800(5) -0.13188(4) 0.94057(5) 0.016 1 4 d
C(10) C 0.00688(5) -0.04537(4) 0.88678(4) 0.016 1 4 d
C(11) C 0.23193(3) 0.64068(3) 0.90978(3) 0.011 1 4 d
C(12) C 0.25235(5) 0.68504(5) 1.06615(4) 0.015 1 4 d
C(13) C 0.24595(5) 0.79014(4) 1.04284(5) 0.016 1 4 d
C(14) C 0.22743(5) 0.81246(4) 0.94830(5) 0.016 1 4 d
C(15) C 0.06965(4) 0.57983(3) 0.73982(4) 0.011 1 4 d
C(16) C 0.01324(4) 0.48934(3) 0.74627(4) 0.013 1 4 d
C(17) C -0.08801(4) 0.49591(4) 0.74394(4) 0.014 1 4 d
C(18) C -0.13452(4) 0.59302(4) 0.73505(4) 0.012 1 4 d
C(19) C -0.07679(4) 0.68341(4) 0.72882(5) 0.015 1 4 d
C(20) C 0.02463(4) 0.67671(3) 0.73130(5) 0.014 1 4 d
H(23) H -0.059505 -0.276623 1.060079 0.037 1 4 c
H(24) H -0.013766 -0.212598 1.15966 0.019 1 4 c
H(21) H -0.269698 0.537405 0.758055 0.015 1 4 c
H(22) H -0.258109 0.673398 0.742499 0.03 1 4 c
H(9A) H 0.382503 0.342581 1.015351 0.024 1 4 c
H(9B) H 0.295801 0.382176 1.089856 0.024 1 4 c
H(9C) H 0.372996 0.467503 1.040868 0.024 1 4 c
H(10A) H 0.378442 0.319038 0.832197 0.023 1 4 c
H(10B) H 0.291271 0.346876 0.756995 0.023 1 4 c
H(10C) H 0.276889 0.248983 0.829714 0.023 1 4 c
H(2) H 0.070769 0.555299 1.007246 0.019 1 4 c
H(3) H -0.107802 0.524659 1.02914 0.02 1 4 c
H(4) H -0.171694 0.346755 0.996443 0.021 1 4 c
H(6) H 0.122588 0.098526 1.055962 0.018 1 4 c
H(7) H 0.074215 -0.054534 1.154294 0.019 1 4 c
H(9) H -0.057174 -0.195524 0.906226 0.02 1 4 c
H(10) H -0.012758 -0.041861 0.81178 0.019 1 4 c
H(12) H 0.263868 0.662645 1.140012 0.019 1 4 c
H(13) H 0.255328 0.852117 1.094969 0.02 1 4 c
H(14) H 0.218731 0.89324 0.926087 0.019 1 4 c
H(16) H 0.048758 0.413571 0.751667 0.016 1 4 c
H(17) H -0.131839 0.425078 0.747114 0.017 1 4 c
H(19) H -0.11174 0.759111 0.72015 0.019 1 4 c
H(20) H 0.06875 0.747056 0.724724 0.017 1 4 c
DUM0 . 0 0 0 . . . dum

loop_
_atom_type_symbol
_atom_type_description
_atom_type_scat_dispersion_real
_atom_type_scat_dispersion_imag
_atom_type_scat_source
C C 0.0033 0.0016 'International Tables Vol C Tables 4.2.6.8 and 6.1.1.4'
H H 0.0000 0.0000 'International Tables Vol C Tables 4.2.6.8 and 6.1.1.4'
N N 0.0061 0.0033 'International Tables Vol C Tables 4.2.6.8 and 6.1.1.4'
O O 0.0106 0.0060 'International Tables Vol C Tables 4.2.6.8 and 6.1.1.4'
S S 0.1246 0.1234 'International Tables Vol C Tables 4.2.6.8 and 6.1.1.4'
Zn Zn 0.2839 1.4301 'International Tables Vol C Tables 4.2.6.8 and 6.1.1.4'

loop_
_geom_angle_atom_site_label_1
_geom_angle_atom_site_label_2
_geom_angle_atom_site_label_3
_geom_angle
_geom_angle_site_symmetry_1
_geom_angle_site_symmetry_2
_geom_angle_site_symmetry_3
_geom_angle_publ_flag
O(1) S(1) O(2) 114.24(5) 1_555 1_555 1_555 yes
O(1) S(1) N(3) 113.81(4) 1_555 1_555 1_555 yes
O(1) S(1) C(5) 106.42(3) 1_555 1_555 1_555 yes
O(2) S(1) N(3) 105.77(4) 1_555 1_555 1_555 yes
O(2) S(1) C(5) 106.58(4) 1_555 1_555 1_555 yes
N(3) S(1) C(5) 109.78(3) 1_555 1_555 1_555 yes
O(3) S(2) O(4) 116.18(4) 1_555 1_555 1_555 yes
O(3) S(2) N(7) 113.45(3) 1_555 1_555 1_555 yes
O(3) S(2) C(15) 108.37(3) 1_555 1_555 1_555 yes
O(4) S(2) N(7) 104.93(3) 1_555 1_555 1_555 yes
O(4) S(2) C(15) 106.15(3) 1_555 1_555 1_555 yes
N(7) S(2) C(15) 107.20(3) 1_555 1_555 1_555 yes
C(1) N(1) C(2) 118.31(5) 1_555 1_555 1_555 yes
C(1) N(2) C(4) 117.52(5) 1_555 1_555 1_555 yes
S(1) N(3) C(1) 121.99(4) 1_555 1_555 1_555 yes
C(11) N(5) C(12) 117.29(5) 1_555 1_555 1_555 yes
C(11) N(6) C(14) 116.13(5) 1_555 1_555 1_555 yes
S(2) N(7) C(11) 122.24(4) 1_555 1_555 1_555 yes
C(18) N(8) H(21) 112.59 1_555 1_555 1_555 yes
C(18) N(8) H(22) 110.42 1_555 1_555 1_555 yes
H(21) N(8) H(22) 122.06 1_555 1_555 1_555 yes
H(10A) N(10) H(10B) 107.89 1_555 1_555 1_555 yes
N(1) C(1) N(2) 123.16(5) 1_555 1_555 1_555 yes
N(1) C(1) N(3) 112.94(5) 1_555 1_555 1_555 yes
N(2) C(1) N(3) 123.90(5) 1_555 1_555 1_555 yes
N(1) C(2) C(3) 121.64(5) 1_555 1_555 1_555 yes
N(1) C(2) H(2) 118.88 1_555 1_555 1_555 yes
C(3) C(2) H(2) 119.47 1_555 1_555 1_555 yes
C(2) C(3) C(4) 116.66(5) 1_555 1_555 1_555 yes
N(2) C(4) C(3) 122.67(6) 1_555 1_555 1_555 yes
S(1) C(5) C(6) 121.02(4) 1_555 1_555 1_555 yes
S(1) C(5) C(10) 118.68(4) 1_555 1_555 1_555 yes
C(6) C(5) C(10) 120.13(5) 1_555 1_555 1_555 yes
C(5) C(6) C(7) 119.65(5) 1_555 1_555 1_555 yes
C(5) C(6) H(6) 119.00 1_555 1_555 1_555 yes
C(7) C(6) H(6) 121.35 1_555 1_555 1_555 yes
C(6) C(7) C(8) 120.83(6) 1_555 1_555 1_555 yes
C(6) C(7) H(7) 119.43 1_555 1_555 1_555 yes
C(8) C(7) H(7) 119.74 1_555 1_555 1_555 yes
N(4) C(8) C(7) 120.53(6) 1_555 1_555 1_555 yes
N(4) C(8) C(9) 120.71(6) 1_555 1_555 1_555 yes
C(7) C(8) C(9) 118.68(5) 1_555 1_555 1_555 yes
C(8) C(9) C(10) 120.64(5) 1_555 1_555 1_555 yes
C(5) C(10) C(9) 120.03(5) 1_555 1_555 1_555 yes
N(5) C(11) N(6) 125.01(4) 1_555 1_555 1_555 yes
N(5) C(11) N(7) 112.30(4) 1_555 1_555 1_555 yes
N(6) C(11) N(7) 122.69(5) 1_555 1_555 1_555 yes
N(5) C(12) C(13) 122.05(5) 1_555 1_555 1_555 yes
N(5) C(12) H(12) 118.63 1_555 1_555 1_555 yes
C(13) C(12) H(12) 119.32 1_555 1_555 1_555 yes
C(12) C(13) C(14) 116.02(5) 1_555 1_555 1_555 yes
C(12) C(13) H(13) 122.82 1_555 1_555 1_555 yes
C(14) C(13) H(13) 121.15 1_555 1_555 1_555 yes
N(6) C(14) C(13) 123.31(5) 1_555 1_555 1_555 yes
S(2) C(15) C(16) 118.91(3) 1_555 1_555 1_555 yes
S(2) C(15) C(20) 120.75(4) 1_555 1_555 1_555 yes
C(16) C(15) C(20) 120.31(5) 1_555 1_555 1_555 yes
C(15) C(16) C(17) 119.89(4) 1_555 1_555 1_555 yes
C(15) C(16) H(16) 120.08 1_555 1_555 1_555 yes
C(17) C(16) H(16) 120.02 1_555 1_555 1_555 yes
C(16) C(17) C(18) 120.49(4) 1_555 1_555 1_555 yes
C(16) C(17) H(17) 119.77 1_555 1_555 1_555 yes
C(18) C(17) H(17) 119.72 1_555 1_555 1_555 yes
N(8) C(18) C(17) 120.76(5) 1_555 1_555 1_555 yes
N(8) C(18) C(19) 120.24(5) 1_555 1_555 1_555 yes
C(17) C(18) C(19) 118.97(5) 1_555 1_555 1_555 yes
C(18) C(19) C(20) 120.47(5) 1_555 1_555 1_555 yes
C(15) C(20) C(19) 119.87(4) 1_555 1_555 1_555 yes
C(15) C(20) H(20) 120.21 1_555 1_555 1_555 yes
C(19) C(20) H(20) 119.90 1_555 1_555 1_555 yes

loop_
_geom_bond_atom_site_label_1
_geom_bond_atom_site_label_2
_geom_bond_distance
_geom_bond_site_symmetry_1
_geom_bond_site_symmetry_2
_geom_bond_publ_flag
S(1) O(1) 1.4568(8) 1_555 1_555 yes
S(1) O(2) 1.4565(7) 1_555 1_555 yes
S(1) N(3) 1.5715(5) 1_555 1_555 yes
S(1) C(5) 1.7564(5) 1_555 1_555 yes
S(2) O(3) 1.4410(6) 1_555 1_555 yes
S(2) O(4) 1.4476(5) 1_555 1_555 yes
S(2) N(7) 1.6152(5) 1_555 1_555 yes
S(2) C(15) 1.7547(5) 1_555 1_555 yes
N(1) C(1) 1.3608(6) 1_555 1_555 yes
N(1) C(2) 1.3393(7) 1_555 1_555 yes
N(2) C(1) 1.3484(8) 1_555 1_555 yes
N(2) C(4) 1.3368(8) 1_555 1_555 yes
N(3) C(1) 1.3530(7) 1_555 1_555 yes
N(4) C(8) 1.3799(8) 1_555 1_555 yes
N(5) C(11) 1.3520(7) 1_555 1_555 yes
N(5) C(12) 1.3299(7) 1_555 1_555 yes
N(6) C(11) 1.3402(6) 1_555 1_555 yes
N(6) C(14) 1.3375(7) 1_555 1_555 yes
N(7) C(11) 1.3751(6) 1_555 1_555 yes
N(8) C(18) 1.3891(7) 1_555 1_555 yes
N(8) H(21) 1.01 1_555 1_555 yes
N(8) H(22) 1.01 1_555 1_555 yes
N(9) H(9B) 1.01 1_555 1_555 yes
N(10) H(10A) 1.01 1_555 1_555 yes
N(10) H(10B) 1.01 1_555 1_555 yes
C(2) C(3) 1.3828(9) 1_555 1_555 yes
C(2) H(2) 1.09 1_555 1_555 yes
C(3) C(4) 1.3895(8) 1_555 1_555 yes
C(5) C(6) 1.3982(8) 1_555 1_555 yes
C(5) C(10) 1.3980(7) 1_555 1_555 yes
C(6) C(7) 1.3902(8) 1_555 1_555 yes
C(6) H(6) 1.09 1_555 1_555 yes
C(7) C(8) 1.4062(8) 1_555 1_555 yes
C(7) H(7) 1.09 1_555 1_555 yes
C(8) C(9) 1.4057(9) 1_555 1_555 yes
C(9) C(10) 1.3867(8) 1_555 1_555 yes
C(12) C(13) 1.3918(9) 1_555 1_555 yes
C(12) H(12) 1.09 1_555 1_555 yes
C(13) C(14) 1.3843(9) 1_555 1_555 yes
C(13) H(13) 1.09 1_555 1_555 yes
C(15) C(16) 1.3975(6) 1_555 1_555 yes
C(15) C(20) 1.3932(6) 1_555 1_555 yes
C(16) C(17) 1.3866(8) 1_555 1_555 yes
C(16) H(16) 1.09 1_555 1_555 yes
C(17) C(18) 1.4053(7) 1_555 1_555 yes
C(17) H(17) 1.09 1_555 1_555 yes
C(18) C(19) 1.4062(7) 1_555 1_555 yes
C(19) C(20) 1.3890(8) 1_555 1_555 yes
C(20) H(20) 1.09 1_555 1_555 yes
